data_4324691
loop_
_publ_author_name
'Vadapalli Chandrasekhar'
'Venkatasubbiah Krishnan'
'Ramachandran Azhakar'
'Tapas Senapati'
'Atanu Dey'
'R. Suriya Narayanan'

_publ_contact_author_address
;Head, Department of Chemistry
Indian Institute of Technology Kanpur
Kanpur 208016
Uttarpradesh
India
;
_publ_contact_author_email vc@iitk.ac.in
_publ_contact_author_fax '+91-512-259 7436'
_publ_contact_author_name 'Prof. V. Chandrasekhar'
_publ_contact_author_phone '+91-512-259 7259'
_publ_section_title
;
 Carbophosphazene-Supported Ligand Systems Containing Pyrazole/Guanidine
 Coordinating Groups
;
_journal_name_full 'Inorganic Chemistry'
_journal_page_first 2568
_journal_page_last 2579
_journal_paper_doi 10.1021/ic102415x
_journal_volume 50
_journal_year 2011
_chemical_formula_moiety 'C22 H28 N11 P '
_chemical_formula_sum 'C22 H28 N11 P'
_chemical_formula_weight 477.52
_chemical_name_systematic
; 
 ? 
;
_space_group_IT_number 15
_symmetry_cell_setting monoclinic
_symmetry_space_group_name_Hall '-C 2yc'
_symmetry_space_group_name_H-M 'C 1 2/c 1'
_atom_sites_solution_hydrogens geom
_atom_sites_solution_primary direct
_atom_sites_solution_secondary difmap
_audit_creation_method SHELXL-97
_cell_angle_alpha 90.00
_cell_angle_beta 100.29(2)
_cell_angle_gamma 90.00
_cell_formula_units_Z 8
_cell_length_a 29.729(5)
_cell_length_b 10.744(2)
_cell_length_c 15.486(3)
_cell_measurement_temperature 213(2)
_cell_volume 4866.8(16)
_computing_structure_refinement 'SHELXL-97 (Sheldrick, 1997)'
_computing_structure_solution 'SHELXS-97 (Sheldrick, 1990)'
_diffrn_ambient_temperature 213(2)
_diffrn_measured_fraction_theta_full 0.949
_diffrn_measured_fraction_theta_max 0.949
_diffrn_measurement_device_type 'Stoe IPDS'
_diffrn_measurement_method '2\q/\w scans'
_diffrn_radiation_monochromator graphite
_diffrn_radiation_source 'fine-focus sealed tube'
_diffrn_radiation_type MoK\a
_diffrn_radiation_wavelength 0.71073
_diffrn_reflns_av_R_equivalents 0.0309
_diffrn_reflns_av_sigmaI/netI 0.0255
_diffrn_reflns_limit_h_max 31
_diffrn_reflns_limit_h_min -32
_diffrn_reflns_limit_k_max 12
_diffrn_reflns_limit_k_min -12
_diffrn_reflns_limit_l_max 17
_diffrn_reflns_limit_l_min -17
_diffrn_reflns_number 15112
_diffrn_reflns_theta_full 24.21
_diffrn_reflns_theta_max 24.21
_diffrn_reflns_theta_min 2.79
_exptl_absorpt_coefficient_mu 0.147
_exptl_absorpt_correction_T_max 1.00
_exptl_absorpt_correction_T_min 0.826
_exptl_absorpt_correction_type empirical
_exptl_absorpt_process_details SADABS
_exptl_crystal_colour colourless
_exptl_crystal_density_diffrn 1.303
_exptl_crystal_description prism
_exptl_crystal_F_000 2016
_exptl_crystal_size_max 0.4
_exptl_crystal_size_mid 0.3
_exptl_crystal_size_min 0.3
_refine_diff_density_max 0.176
_refine_diff_density_min -0.274
_refine_diff_density_rms 0.035
_refine_ls_extinction_coef 0.0011(3)
_refine_ls_extinction_expression Fc^*^=kFc[1+0.001xFc^2^\l^3^/sin(2\q)]^-1/4^
_refine_ls_extinction_method SHELXL
_refine_ls_goodness_of_fit_ref 1.053
_refine_ls_hydrogen_treatment constr
_refine_ls_matrix_type full
_refine_ls_number_parameters 315
_refine_ls_number_reflns 3719
_refine_ls_number_restraints 0
_refine_ls_restrained_S_all 1.053
_refine_ls_R_factor_all 0.0411
_refine_ls_R_factor_gt 0.0316
_refine_ls_shift/su_max 0.001
_refine_ls_shift/su_mean 0.000
_refine_ls_structure_factor_coef Fsqd
_refine_ls_weighting_details 'calc w=1/[\s^2^(Fo^2^)+(0.0533P)^2^+1.2035P] where P=(Fo^2^+2Fc^2^)/3'
_refine_ls_weighting_scheme calc
_refine_ls_wR_factor_gt 0.0833
_refine_ls_wR_factor_ref 0.0881
_reflns_number_gt 3009
_reflns_number_total 3719
_reflns_threshold_expression >2sigma(I)
_cod_data_source_file ic102415x_si_002_03.cif
_cod_data_source_block Compound-3
_cod_original_cell_volume 4866.8(15)
_cod_database_code 4324691

loop_
_symmetry_equiv_pos_as_xyz
'x, y, z'
'-x, y, -z+1/2'
'x+1/2, y+1/2, z'
'-x+1/2, y+1/2, -z+1/2'
'-x, -y, -z'
'x, -y, z-1/2'
'-x+1/2, -y+1/2, -z'
'x+1/2, -y+1/2, z-1/2'

loop_
_atom_site_label
_atom_site_type_symbol
_atom_site_fract_x
_atom_site_fract_y
_atom_site_fract_z
_atom_site_U_iso_or_equiv
_atom_site_adp_type
_atom_site_occupancy
_atom_site_symmetry_multiplicity
_atom_site_calc_flag
_atom_site_refinement_flags
C1 C 0.19105(6) 0.00342(14) 1.03571(10) 0.0271(4) Uani 1 1 d .
C2 C 0.14134(6) -0.15111(13) 0.98072(10) 0.0268(4) Uani 1 1 d .
C3 C 0.16361(9) -0.0316(2) 0.77539(15) 0.0668(7) Uani 1 1 d .
H3A H 0.1788 -0.0345 0.7249 0.100 Uiso 1 1 calc R
H3B H 0.1455 -0.1065 0.7769 0.100 Uiso 1 1 calc R
H3C H 0.1863 -0.0263 0.8286 0.100 Uiso 1 1 calc R
C4 C 0.13307(7) 0.07983(17) 0.76873(11) 0.0406(4) Uani 1 1 d .
C5 C 0.12000(7) 0.16001(19) 0.70151(12) 0.0482(5) Uani 1 1 d .
H5 H 0.1280 0.1557 0.6455 0.058 Uiso 1 1 calc R
C6 C 0.09231(6) 0.25073(16) 0.73094(11) 0.0368(4) Uani 1 1 d .
C7 C 0.06824(8) 0.35778(18) 0.68059(13) 0.0545(6) Uani 1 1 d .
H7A H 0.0461 0.3264 0.6318 0.082 Uiso 1 1 calc R
H7B H 0.0904 0.4095 0.6584 0.082 Uiso 1 1 calc R
H7C H 0.0527 0.4067 0.7189 0.082 Uiso 1 1 calc R
C8 C 0.00802(7) 0.08415(18) 0.87037(12) 0.0438(5) Uani 1 1 d .
H8A H -0.0237 0.0665 0.8729 0.066 Uiso 1 1 calc R
H8B H 0.0231 0.0083 0.8570 0.066 Uiso 1 1 calc R
H8C H 0.0095 0.1455 0.8251 0.066 Uiso 1 1 calc R
C9 C 0.03137(6) 0.13364(14) 0.95696(11) 0.0316(4) Uani 1 1 d .
C10 C 0.01414(6) 0.18000(16) 1.02559(12) 0.0380(4) Uani 1 1 d .
H10 H -0.0169 0.1905 1.0287 0.046 Uiso 1 1 calc R
C11 C 0.05203(6) 0.20954(15) 1.09177(11) 0.0365(4) Uani 1 1 d .
C12 C 0.05136(8) 0.2595(2) 1.18162(14) 0.0612(6) Uani 1 1 d .
H12A H 0.0825 0.2708 1.2125 0.092 Uiso 0.50 1 calc PR
H12B H 0.0356 0.2013 1.2137 0.092 Uiso 0.50 1 calc PR
H12C H 0.0356 0.3389 1.1770 0.092 Uiso 0.50 1 calc PR
H12D H 0.0200 0.2699 1.1896 0.092 Uiso 0.50 1 calc PR
H12E H 0.0668 0.3393 1.1884 0.092 Uiso 0.50 1 calc PR
H12F H 0.0669 0.2018 1.2251 0.092 Uiso 0.50 1 calc PR
C13 C 0.22462(7) 0.26958(17) 1.10458(14) 0.0525(5) Uani 1 1 d .
H13A H 0.2409 0.3333 1.1422 0.079 Uiso 1 1 calc R
H13B H 0.1937 0.2620 1.1162 0.079 Uiso 1 1 calc R
H13C H 0.2235 0.2924 1.0436 0.079 Uiso 1 1 calc R
C14 C 0.24890(6) 0.14780(15) 1.12253(11) 0.0361(4) Uani 1 1 d .
C15 C 0.28966(7) 0.12366(17) 1.17461(12) 0.0437(5) Uani 1 1 d .
H15 H 0.3098 0.1825 1.2053 0.052 Uiso 1 1 calc R
C16 C 0.29614(6) -0.00661(16) 1.17407(11) 0.0375(4) Uani 1 1 d .
C17 C 0.33614(7) -0.0805(2) 1.21921(13) 0.0519(5) Uani 1 1 d .
H17A H 0.3300 -0.1685 1.2094 0.078 Uiso 1 1 calc R
H17B H 0.3412 -0.0634 1.2817 0.078 Uiso 1 1 calc R
H17C H 0.3632 -0.0576 1.1959 0.078 Uiso 1 1 calc R
C18 C 0.20755(6) -0.36616(16) 1.06909(13) 0.0446(5) Uani 1 1 d .
H18A H 0.2187 -0.4480 1.0890 0.067 Uiso 1 1 calc R
H18B H 0.2085 -0.3116 1.1193 0.067 Uiso 1 1 calc R
H18C H 0.2267 -0.3322 1.0302 0.067 Uiso 1 1 calc R
C19 C 0.15945(6) -0.37650(14) 1.02095(11) 0.0335(4) Uani 1 1 d .
C20 C 0.13281(6) -0.47996(15) 1.00456(12) 0.0394(4) Uani 1 1 d .
H20 H 0.1412 -0.5617 1.0221 0.047 Uiso 1 1 calc R
C21 C 0.09018(6) -0.44150(14) 0.95626(12) 0.0361(4) Uani 1 1 d .
C22 C 0.04882(7) -0.51896(17) 0.92457(15) 0.0526(5) Uani 1 1 d .
H22A H 0.0364 -0.5493 0.9745 0.079 Uiso 1 1 calc R
H22B H 0.0572 -0.5890 0.8912 0.079 Uiso 1 1 calc R
H22C H 0.0260 -0.4689 0.8874 0.079 Uiso 1 1 calc R
N1 N 0.16843(5) 0.09893(12) 0.99440(9) 0.0311(3) Uani 1 1 d .
N2 N 0.18058(5) -0.11804(12) 1.03155(9) 0.0305(3) Uani 1 1 d .
N3 N 0.10944(5) -0.08111(12) 0.93245(9) 0.0332(3) Uani 1 1 d .
N4 N 0.11311(5) 0.12300(12) 0.83720(9) 0.0313(3) Uani 1 1 d .
N5 N 0.08814(5) 0.23120(12) 0.81303(9) 0.0339(3) Uani 1 1 d .
N6 N 0.07857(5) 0.13890(12) 0.98145(8) 0.0292(3) Uani 1 1 d .
N7 N 0.09128(5) 0.18464(12) 1.06681(9) 0.0338(3) Uani 1 1 d .
N8 N 0.23189(5) 0.03245(12) 1.09178(8) 0.0293(3) Uani 1 1 d .
N9 N 0.26141(5) -0.06296(13) 1.12514(9) 0.0354(3) Uani 1 1 d .
N10 N 0.13230(5) -0.27921(11) 0.98112(8) 0.0291(3) Uani 1 1 d .
N11 N 0.08938(5) -0.32021(12) 0.94109(9) 0.0338(3) Uani 1 1 d .
P1 P 0.119261(15) 0.06542(4) 0.93909(3) 0.02765(15) Uani 1 1 d .

loop_
_atom_site_aniso_label
_atom_site_aniso_U_11
_atom_site_aniso_U_22
_atom_site_aniso_U_33
_atom_site_aniso_U_23
_atom_site_aniso_U_13
_atom_site_aniso_U_12
C1 0.0265(9) 0.0269(8) 0.0295(8) 0.0012(6) 0.0090(7) 0.0040(6)
C2 0.0279(10) 0.0243(8) 0.0295(8) 0.0008(6) 0.0087(7) 0.0033(6)
C3 0.0806(18) 0.0649(14) 0.0619(14) -0.0017(11) 0.0315(12) 0.0314(13)
C4 0.0424(12) 0.0425(10) 0.0383(10) -0.0039(8) 0.0111(8) 0.0044(8)
C5 0.0580(14) 0.0572(12) 0.0316(9) 0.0016(9) 0.0140(9) 0.0012(10)
C6 0.0376(11) 0.0361(9) 0.0347(9) 0.0065(7) 0.0012(7) -0.0082(8)
C7 0.0661(15) 0.0451(11) 0.0479(11) 0.0195(9) -0.0021(10) -0.0041(10)
C8 0.0346(11) 0.0525(11) 0.0406(10) 0.0080(8) -0.0038(8) -0.0037(8)
C9 0.0259(10) 0.0290(8) 0.0386(9) 0.0084(7) 0.0021(7) 0.0014(7)
C10 0.0286(10) 0.0367(9) 0.0506(11) 0.0055(8) 0.0122(8) 0.0030(7)
C11 0.0369(11) 0.0335(9) 0.0410(10) -0.0029(7) 0.0121(8) 0.0008(7)
C12 0.0585(15) 0.0711(15) 0.0577(13) -0.0207(11) 0.0203(11) -0.0007(11)
C13 0.0529(13) 0.0297(9) 0.0691(14) -0.0071(9) -0.0051(10) 0.0018(8)
C14 0.0340(11) 0.0329(9) 0.0406(10) -0.0010(7) 0.0044(8) -0.0023(7)
C15 0.0358(12) 0.0430(10) 0.0486(11) -0.0031(8) -0.0028(8) -0.0072(8)
C16 0.0298(11) 0.0442(10) 0.0367(9) 0.0008(7) 0.0009(7) 0.0018(8)
C17 0.0364(12) 0.0620(13) 0.0519(12) 0.0027(10) -0.0073(9) 0.0089(9)
C18 0.0429(12) 0.0315(9) 0.0557(12) 0.0068(8) -0.0007(9) 0.0098(8)
C19 0.0374(11) 0.0265(8) 0.0375(9) 0.0038(7) 0.0094(7) 0.0081(7)
C20 0.0458(12) 0.0223(8) 0.0520(11) 0.0035(7) 0.0142(9) 0.0057(7)
C21 0.0379(11) 0.0255(8) 0.0477(10) -0.0031(7) 0.0154(8) 0.0003(7)
C22 0.0465(13) 0.0309(9) 0.0813(15) -0.0071(9) 0.0137(10) -0.0058(8)
N1 0.0275(8) 0.0249(7) 0.0399(8) 0.0023(6) 0.0036(6) 0.0030(5)
N2 0.0286(9) 0.0260(7) 0.0361(8) 0.0020(6) 0.0037(6) 0.0026(6)
N3 0.0298(9) 0.0257(7) 0.0414(8) 0.0021(6) -0.0011(6) 0.0021(6)
N4 0.0329(9) 0.0267(7) 0.0344(7) 0.0015(6) 0.0061(6) 0.0054(6)
N5 0.0375(9) 0.0269(7) 0.0365(8) 0.0073(6) 0.0042(6) 0.0040(6)
N6 0.0262(8) 0.0299(7) 0.0303(7) 0.0021(5) 0.0018(6) 0.0034(5)
N7 0.0360(9) 0.0322(7) 0.0327(8) -0.0027(6) 0.0047(6) 0.0001(6)
N8 0.0248(8) 0.0279(7) 0.0339(7) -0.0002(6) 0.0016(6) 0.0034(6)
N9 0.0295(9) 0.0347(8) 0.0399(8) 0.0026(6) 0.0007(6) 0.0084(6)
N10 0.0281(8) 0.0219(7) 0.0371(8) 0.0011(5) 0.0055(6) 0.0030(5)
N11 0.0309(9) 0.0262(7) 0.0446(8) -0.0027(6) 0.0074(6) 0.0000(6)
P1 0.0266(3) 0.0229(2) 0.0325(2) 0.00258(16) 0.00275(17) 0.00330(16)

loop_
_atom_type_symbol
_atom_type_description
_atom_type_scat_dispersion_real
_atom_type_scat_dispersion_imag
_atom_type_scat_source
C C 0.0033 0.0016 'International Tables Vol C Tables 4.2.6.8 and 6.1.1.4'
H H 0.0000 0.0000 'International Tables Vol C Tables 4.2.6.8 and 6.1.1.4'
N N 0.0061 0.0033 'International Tables Vol C Tables 4.2.6.8 and 6.1.1.4'
P P 0.1023 0.0942 'International Tables Vol C Tables 4.2.6.8 and 6.1.1.4'

loop_
_geom_angle_atom_site_label_1
_geom_angle_atom_site_label_2
_geom_angle_atom_site_label_3
_geom_angle
N1 C1 N2 129.52(15)
N1 C1 N8 115.89(14)
N2 C1 N8 114.59(13)
N3 C2 N2 129.90(14)
N3 C2 N10 116.05(14)
N2 C2 N10 114.01(13)
C5 C4 N4 105.81(16)
C5 C4 C3 130.55(18)
N4 C4 C3 123.61(16)
C4 C5 C6 107.26(16)
N5 C6 C5 111.40(15)
N5 C6 C7 120.43(17)
C5 C6 C7 128.15(17)
C10 C9 N6 106.03(15)
C10 C9 C8 130.95(17)
N6 C9 C8 123.02(16)
C9 C10 C11 106.67(16)
N7 C11 C10 111.88(15)
N7 C11 C12 120.31(17)
C10 C11 C12 127.79(17)
C15 C14 N8 105.37(15)
C15 C14 C13 128.93(16)
N8 C14 C13 125.60(16)
C14 C15 C16 107.11(15)
N9 C16 C15 111.46(15)
N9 C16 C17 120.14(16)
C15 C16 C17 128.38(17)
C20 C19 N10 104.94(15)
C20 C19 C18 128.79(15)
N10 C19 C18 126.26(15)
C19 C20 C21 107.25(15)
N11 C21 C20 111.57(15)
N11 C21 C22 120.18(16)
C20 C21 C22 128.23(15)
C1 N1 P1 114.87(11)
C2 N2 C1 117.31(13)
C2 N3 P1 114.60(11)
C4 N4 N5 110.75(13)
C4 N4 P1 127.48(12)
N5 N4 P1 121.63(11)
C6 N5 N4 104.75(14)
C9 N6 N7 111.23(13)
C9 N6 P1 129.80(11)
N7 N6 P1 116.38(10)
C11 N7 N6 104.14(13)
N9 N8 C14 111.34(13)
N9 N8 C1 119.24(12)
C14 N8 C1 129.42(13)
C16 N9 N8 104.70(13)
N11 N10 C19 111.90(13)
N11 N10 C2 118.12(13)
C19 N10 C2 129.86(14)
C21 N11 N10 104.32(13)
N1 P1 N3 113.26(7)
N1 P1 N6 109.86(7)
N3 P1 N6 110.66(7)
N1 P1 N4 110.94(7)
N3 P1 N4 108.35(7)
N6 P1 N4 103.31(7)

loop_
_geom_bond_atom_site_label_1
_geom_bond_atom_site_label_2
_geom_bond_distance
C1 N1 1.327(2)
C1 N2 1.340(2)
C1 N8 1.396(2)
C2 N3 1.330(2)
C2 N2 1.334(2)
C2 N10 1.403(2)
C3 C4 1.495(3)
C4 C5 1.354(3)
C4 N4 1.384(2)
C5 C6 1.403(3)
C6 N5 1.316(2)
C6 C7 1.498(3)
C8 C9 1.493(2)
C9 C10 1.354(2)
C9 N6 1.388(2)
C10 C11 1.417(3)
C11 N7 1.320(2)
C11 C12 1.495(3)
C13 C14 1.496(2)
C14 C15 1.355(3)
C14 N8 1.390(2)
C15 C16 1.413(3)
C16 N9 1.314(2)
C16 C17 1.495(2)
C18 C19 1.494(3)
C19 C20 1.362(2)
C19 N10 1.395(2)
C20 C21 1.413(3)
C21 N11 1.324(2)
C21 C22 1.493(3)
N1 P1 1.5977(14)
N3 P1 1.6011(14)
N4 N5 1.3940(18)
N4 P1 1.6742(14)
N6 N7 1.3976(18)
N6 P1 1.6736(14)
N8 N9 1.3876(18)
N10 N11 1.3871(19)
